data_7062922
loop_
_publ_author_name
'Chen, Xuan-Rong'
'Chen, Xiao-Yu'
'Wei, Yi-Ting'
'Yu, Yan-She'
'Xu, Jing-Wen'
'Lai, Jia'
'Yao, Yu-Feng'

_publ_section_title
;
 Halogen substitution effects on crystal structures and magnetic
 properties in nickel dithiolate molecular crystals
;
_journal_issue 4
_journal_name_full 'New Journal of Chemistry'
_journal_page_first 1678
_journal_page_last 1687
_journal_paper_doi 10.1039/D3NJ02943C
_journal_volume 48
_journal_year 2024
_chemical_formula_moiety 'C8 N4 Ni S4, C9 H21 Br N'
_chemical_formula_sum 'C17 H21 Br N5 Ni S4'
_chemical_formula_weight 562.25
_space_group_crystal_system monoclinic
_space_group_IT_number 14
_space_group_name_Hall '-P 2ybc'
_space_group_name_H-M_alt 'P 1 21/c 1'
_atom_sites_solution_hydrogens geom
_atom_sites_solution_primary dual
_audit_creation_date 2023-12-06
_audit_creation_method
;
Olex2 1.5
(compiled 2022.04.07 svn.rca3783a0 for OlexSys, GUI svn.r6498)
;
_audit_update_record
;
2023-12-12 deposited with the CCDC.	2023-12-14 downloaded from the CCDC.
;
_cell_angle_alpha 90
_cell_angle_beta 109.168(5)
_cell_angle_gamma 90
_cell_formula_units_Z 4
_cell_length_a 14.747(2)
_cell_length_b 7.7614(11)
_cell_length_c 21.932(4)
_cell_measurement_reflns_used 9954
_cell_measurement_temperature 296.15
_cell_measurement_theta_max 24.605
_cell_measurement_theta_min 2.802
_cell_volume 2371.1(6)
_computing_cell_refinement 'SAINT v8.37A (Bruker, 2015)'
_computing_data_collection 'Bruker D8 Venture diffractometer'
_computing_data_reduction 'SAINT v8.37A (Bruker, 2015)'
_computing_molecular_graphics 'Olex2 1.5 (Dolomanov et al., 2009)'
_computing_publication_material 'Olex2 1.5 (Dolomanov et al., 2009)'
_computing_structure_refinement 'SHELXL 2019/3 (Sheldrick, 2015)'
_computing_structure_solution 'SHELXT  (Sheldrick, 2015)'
_diffrn_ambient_temperature 296.15
_diffrn_detector 'CCD area detector'
_diffrn_detector_area_resol_mean 7.9
_diffrn_detector_type 'CCD area detector'
_diffrn_measured_fraction_theta_full 0.985
_diffrn_measured_fraction_theta_max 0.984
_diffrn_measurement_device 'three-circle diffractometer'
_diffrn_measurement_device_type 'Bruker APEX-II CCD'
_diffrn_measurement_method '\f and \w scans'
_diffrn_radiation_monochromator graphite
_diffrn_radiation_probe x-ray
_diffrn_radiation_type MoK\a
_diffrn_radiation_wavelength 0.71073
_diffrn_reflns_av_R_equivalents 0.1047
_diffrn_reflns_av_unetI/netI 0.0538
_diffrn_reflns_Laue_measured_fraction_full 0.985
_diffrn_reflns_Laue_measured_fraction_max 0.984
_diffrn_reflns_limit_h_max 17
_diffrn_reflns_limit_h_min -17
_diffrn_reflns_limit_k_max 9
_diffrn_reflns_limit_k_min -8
_diffrn_reflns_limit_l_max 26
_diffrn_reflns_limit_l_min -26
_diffrn_reflns_number 40654
_diffrn_reflns_point_group_measured_fraction_full 0.985
_diffrn_reflns_point_group_measured_fraction_max 0.984
_diffrn_reflns_theta_full 25.075
_diffrn_reflns_theta_max 25.075
_diffrn_reflns_theta_min 2.803
_diffrn_source 'sealed X-ray tube'
_diffrn_source_current 30.0
_diffrn_source_power 1.5
_diffrn_source_target Mo
_diffrn_source_type 'Incoatec I\ms'
_diffrn_source_voltage 50.0
_diffrn_standards_number 0
_exptl_absorpt_coefficient_mu 2.869
_exptl_absorpt_correction_T_max 0.7452
_exptl_absorpt_correction_T_min 0.4433
_exptl_absorpt_correction_type multi-scan
_exptl_absorpt_process_details
'SADABS-2016/2 (Bruker,2016/2) was used for absorption correction. wR2(int) was 0.1239 before and 0.0851 after correction. The Ratio of minimum to maximum transmission is 0.5949. The \l/2 correction factor is Not present.'
_exptl_crystal_colour 'metallic dark black'
_exptl_crystal_colour_lustre metallic
_exptl_crystal_colour_modifier dark
_exptl_crystal_colour_primary black
_exptl_crystal_density_diffrn 1.575
_exptl_crystal_description plate
_exptl_crystal_F_000 1140
_exptl_crystal_size_max 0.26
_exptl_crystal_size_mid 0.23
_exptl_crystal_size_min 0.1
_refine_diff_density_max 0.995
_refine_diff_density_min -1.050
_refine_diff_density_rms 0.117
_refine_ls_extinction_method none
_refine_ls_goodness_of_fit_ref 1.045
_refine_ls_hydrogen_treatment constr
_refine_ls_matrix_type full
_refine_ls_number_parameters 266
_refine_ls_number_reflns 4156
_refine_ls_number_restraints 19
_refine_ls_restrained_S_all 1.044
_refine_ls_R_factor_all 0.1133
_refine_ls_R_factor_gt 0.0842
_refine_ls_shift/su_max 0.000
_refine_ls_shift/su_mean 0.000
_refine_ls_structure_factor_coef Fsqd
_refine_ls_weighting_details 'w=1/[\s^2^(Fo^2^)+(0.1017P)^2^+16.7200P] where P=(Fo^2^+2Fc^2^)/3'
_refine_ls_weighting_scheme calc
_refine_ls_wR_factor_gt 0.2257
_refine_ls_wR_factor_ref 0.2452
_reflns_Friedel_coverage 0.000
_reflns_number_gt 2917
_reflns_number_total 4156
_reflns_threshold_expression 'I > 2\s(I)'
_cod_data_source_file d3nj02943c2.cif
_cod_data_source_block 20231206i
_cod_depositor_comments 'Adding full bibliography for 7062919--7062922.cif.'
_cod_database_code 7062922
_shelx_shelxl_version_number 2019/3
_shelx_space_group_comment
;
The symmetry employed for this shelxl refinement is uniquely defined
by the following loop, which should always be used as a source of
symmetry information in preference to the above space-group names.
They are only intended as comments.
;
_shelx_estimated_absorpt_t_max 0.762
_shelx_estimated_absorpt_t_min 0.523
_olex2_refinement_description
;
1. Fixed Uiso
 At 1.2 times of:
  All C(H,H) groups, All C(H,H,H,H) groups
 At 1.5 times of:
  All C(H,H,H) groups
2. Restrained distances
 Br1-C17 \\sim Br1A-C17
 with sigma of 0.02
3. Uiso/Uaniso restraints and constraints
C17 \\sim Br1A \\sim Br1: within 2A with sigma of 0.01 and sigma for terminal
atoms of 0.02 within 2A
4. Others
 Sof(H17C)=Sof(H17D)=Sof(Br1A)=1-FVAR(1)
 Sof(Br1)=Sof(H17A)=Sof(H17B)=FVAR(1)
5.a Secondary CH2 refined with riding coordinates:
 C9(H9A,H9B), C11(H11A,H11B), C13(H13A,H13B), C15(H15A,H15B), C16(H16A,H16B),
 C17(H17A,H17B), C17(H17C,H17D)
5.b Idealised Me refined as rotating group:
 C10(H10A,H10B,H10C), C12(H12A,H12B,H12C), C14(H14A,H14B,H14C)
;
_olex2_submission_special_instructions 'No special instructions were received'

loop_
_space_group_symop_operation_xyz
'x, y, z'
'-x, y+1/2, -z+1/2'
'-x, -y, -z'
'x, -y-1/2, z-1/2'

loop_
_atom_site_label
_atom_site_type_symbol
_atom_site_fract_x
_atom_site_fract_y
_atom_site_fract_z
_atom_site_U_iso_or_equiv
_atom_site_adp_type
_atom_site_occupancy
_atom_site_site_symmetry_order
_atom_site_calc_flag
_atom_site_refinement_flags_posn
_atom_site_refinement_flags_adp
_atom_site_refinement_flags_occupancy
_atom_site_disorder_assembly
_atom_site_disorder_group
Ni1 Ni 0.50089(8) 0.24725(15) 0.53097(5) 0.0538(4) Uani 1 1 d . . . . .
S1 S 0.40326(17) 0.3199(3) 0.43831(10) 0.0590(6) Uani 1 1 d . . . . .
S2 S 0.40267(18) 0.3234(4) 0.57964(11) 0.0643(7) Uani 1 1 d . . . . .
S3 S 0.60082(17) 0.1807(4) 0.62397(10) 0.0625(6) Uani 1 1 d . . . . .
S4 S 0.59884(17) 0.1714(3) 0.48211(10) 0.0593(6) Uani 1 1 d . . . . .
N1 N 0.1650(7) 0.5181(13) 0.3621(4) 0.077(2) Uani 1 1 d . . . . .
N2 N 0.1676(7) 0.5264(14) 0.5503(5) 0.089(3) Uani 1 1 d . . . . .
N3 N 0.8449(7) 0.0093(14) 0.7008(4) 0.080(3) Uani 1 1 d . . . . .
N4 N 0.8410(7) -0.0059(16) 0.5138(4) 0.092(3) Uani 1 1 d . . . . .
N5 N 0.1481(5) 0.4795(9) 0.1713(3) 0.0544(17) Uani 1 1 d . . . . .
C1 C 0.3069(6) 0.3976(11) 0.4565(4) 0.055(2) Uani 1 1 d . . . . .
C2 C 0.2271(7) 0.4641(13) 0.4036(5) 0.060(2) Uani 1 1 d . . . . .
C3 C 0.3059(7) 0.4017(12) 0.5182(4) 0.058(2) Uani 1 1 d . . . . .
C4 C 0.2282(8) 0.4727(14) 0.5357(4) 0.065(2) Uani 1 1 d . . . . .
C5 C 0.6983(6) 0.1079(11) 0.6063(4) 0.052(2) Uani 1 1 d . . . . .
C6 C 0.7812(7) 0.0504(13) 0.6593(5) 0.063(2) Uani 1 1 d . . . . .
C7 C 0.6989(6) 0.1016(12) 0.5440(4) 0.054(2) Uani 1 1 d . . . . .
C8 C 0.7779(7) 0.0397(14) 0.5273(4) 0.065(2) Uani 1 1 d . . . . .
C9 C 0.2021(8) 0.3642(16) 0.2279(5) 0.080(3) Uani 1 1 d . . . . .
H9A H 0.237890 0.436928 0.263707 0.095 Uiso 1 1 calc R U . . .
H9B H 0.155490 0.300400 0.241524 0.095 Uiso 1 1 calc R U . . .
C10 C 0.2698(9) 0.2391(16) 0.2144(7) 0.101(4) Uani 1 1 d . . . . .
H10A H 0.304462 0.294914 0.189776 0.152 Uiso 1 1 calc R U . . .
H10B H 0.234409 0.143487 0.190377 0.152 Uiso 1 1 calc R U . . .
H10C H 0.314292 0.198509 0.254446 0.152 Uiso 1 1 calc R U . . .
C11 C 0.0932(8) 0.3732(13) 0.1128(5) 0.069(3) Uani 1 1 d . . . . .
H11A H 0.139093 0.314088 0.097041 0.083 Uiso 1 1 calc R U . . .
H11B H 0.056576 0.450824 0.079001 0.083 Uiso 1 1 calc R U . . .
C12 C 0.0250(9) 0.2404(16) 0.1244(8) 0.100(4) Uani 1 1 d . . . . .
H12A H -0.019521 0.203883 0.083741 0.150 Uiso 1 1 calc R U . . .
H12B H -0.009561 0.290448 0.150210 0.150 Uiso 1 1 calc R U . . .
H12C H 0.061026 0.142844 0.146530 0.150 Uiso 1 1 calc R U . . .
C13 C 0.0797(8) 0.5897(16) 0.1937(6) 0.081(3) Uani 1 1 d . . . . .
H13A H 0.034288 0.514568 0.204095 0.097 Uiso 1 1 calc R U . . .
H13B H 0.116292 0.649027 0.233049 0.097 Uiso 1 1 calc R U . . .
C14 C 0.0254(9) 0.7195(16) 0.1459(7) 0.095(4) Uani 1 1 d . . . . .
H14A H -0.017948 0.661862 0.109120 0.143 Uiso 1 1 calc R U . . .
H14B H 0.069415 0.788675 0.132507 0.143 Uiso 1 1 calc R U . . .
H14C H -0.010432 0.791983 0.165240 0.143 Uiso 1 1 calc R U . . .
C15 C 0.2191(7) 0.5864(12) 0.1505(4) 0.058(2) Uani 1 1 d . . . . .
H15A H 0.184726 0.644904 0.110492 0.069 Uiso 1 1 calc R U . . .
H15B H 0.265233 0.509407 0.141747 0.069 Uiso 1 1 calc R U . . .
Br1 Br 0.46205(9) 0.6158(2) 0.20216(8) 0.1016(6) Uani 0.992(3) 1 d D U P A 1
C16 C 0.2735(8) 0.7202(14) 0.1998(6) 0.078(3) Uani 1 1 d . . . . .
H16A H 0.231227 0.816067 0.199531 0.093 Uiso 1 1 calc R U . . .
H16B H 0.293362 0.669255 0.242600 0.093 Uiso 1 1 calc R U . . .
C17 C 0.3599(8) 0.7850(14) 0.1858(7) 0.086(3) Uani 1 1 d D U . . .
H17A H 0.384269 0.886070 0.212071 0.103 Uiso 0.992(3) 1 calc R U P A 1
H17B H 0.341039 0.819932 0.140868 0.103 Uiso 0.992(3) 1 calc R U P A 1
H17C H 0.331253 0.885628 0.160568 0.103 Uiso 0.008(3) 1 calc R U P A 2
H17D H 0.361380 0.700486 0.153524 0.103 Uiso 0.008(3) 1 calc R U P A 2
Br1A Br 0.494(4) 0.86(2) 0.212(8) 0.098(10) Uani 0.008(3) 1 d D U P A 2

loop_
_atom_site_aniso_label
_atom_site_aniso_U_11
_atom_site_aniso_U_22
_atom_site_aniso_U_33
_atom_site_aniso_U_23
_atom_site_aniso_U_13
_atom_site_aniso_U_12
Ni1 0.0595(7) 0.0575(7) 0.0468(6) -0.0015(5) 0.0206(5) -0.0044(5)
S1 0.0663(14) 0.0655(14) 0.0477(12) 0.0002(10) 0.0221(10) -0.0005(12)
S2 0.0690(15) 0.0797(16) 0.0473(12) 0.0026(11) 0.0232(11) 0.0053(13)
S3 0.0625(14) 0.0824(17) 0.0454(12) -0.0001(11) 0.0219(10) 0.0006(12)
S4 0.0670(14) 0.0686(15) 0.0448(11) -0.0013(10) 0.0217(10) -0.0009(12)
N1 0.075(6) 0.092(7) 0.060(5) 0.005(5) 0.016(5) 0.005(5)
N2 0.078(6) 0.106(8) 0.095(7) 0.002(6) 0.047(6) 0.015(6)
N3 0.072(6) 0.101(7) 0.068(6) 0.016(5) 0.025(5) 0.012(5)
N4 0.089(7) 0.132(9) 0.067(6) 0.007(6) 0.042(5) 0.028(6)
N5 0.059(4) 0.053(4) 0.058(4) 0.001(3) 0.027(4) 0.001(3)
C1 0.058(5) 0.047(5) 0.058(5) 0.000(4) 0.017(4) -0.008(4)
C2 0.063(6) 0.063(6) 0.057(5) -0.002(5) 0.023(5) -0.004(5)
C3 0.061(5) 0.060(6) 0.053(5) -0.003(4) 0.022(4) -0.009(4)
C4 0.066(6) 0.071(6) 0.054(5) 0.006(5) 0.016(5) 0.000(5)
C5 0.057(5) 0.051(5) 0.050(5) 0.002(4) 0.017(4) -0.006(4)
C6 0.064(6) 0.070(6) 0.058(6) 0.006(5) 0.024(5) 0.002(5)
C7 0.057(5) 0.059(5) 0.047(5) -0.004(4) 0.019(4) -0.007(4)
C8 0.069(6) 0.083(7) 0.043(5) -0.001(5) 0.020(4) 0.002(5)
C9 0.086(7) 0.093(8) 0.068(6) 0.025(6) 0.037(6) 0.017(6)
C10 0.088(8) 0.087(9) 0.140(12) 0.037(8) 0.050(8) 0.033(7)
C11 0.076(7) 0.061(6) 0.073(6) -0.010(5) 0.028(5) -0.013(5)
C12 0.078(8) 0.078(8) 0.146(12) -0.002(8) 0.039(8) -0.025(7)
C13 0.067(6) 0.098(8) 0.089(8) 0.003(6) 0.041(6) 0.019(6)
C14 0.077(8) 0.082(8) 0.117(10) 0.001(7) 0.017(7) 0.021(6)
C15 0.065(5) 0.062(6) 0.052(5) -0.006(4) 0.027(4) -0.011(4)
Br1 0.0581(7) 0.1097(11) 0.1217(11) -0.0003(8) 0.0089(7) 0.0140(7)
C16 0.072(7) 0.073(7) 0.086(7) -0.029(6) 0.025(6) -0.013(5)
C17 0.073(7) 0.067(6) 0.109(8) -0.010(6) 0.017(6) -0.012(5)
Br1A 0.076(15) 0.089(15) 0.113(15) -0.004(15) 0.010(15) 0.006(15)

loop_
_atom_type_symbol
_atom_type_description
_atom_type_scat_dispersion_real
_atom_type_scat_dispersion_imag
_atom_type_scat_source
C C 0.0033 0.0016 'International Tables Vol C Tables 4.2.6.8 and 6.1.1.4'
H H 0.0000 0.0000 'International Tables Vol C Tables 4.2.6.8 and 6.1.1.4'
Br Br -0.2901 2.4595 'International Tables Vol C Tables 4.2.6.8 and 6.1.1.4'
N N 0.0061 0.0033 'International Tables Vol C Tables 4.2.6.8 and 6.1.1.4'
Ni Ni 0.3393 1.1124 'International Tables Vol C Tables 4.2.6.8 and 6.1.1.4'
S S 0.1246 0.1234 'International Tables Vol C Tables 4.2.6.8 and 6.1.1.4'

loop_
_geom_angle_atom_site_label_1
_geom_angle_atom_site_label_2
_geom_angle_atom_site_label_3
_geom_angle
_geom_angle_site_symmetry_1
_geom_angle_site_symmetry_3
_geom_angle_publ_flag
S1 Ni1 S2 92.65(10) . . ?
S1 Ni1 S3 178.49(11) . . ?
S2 Ni1 S3 87.63(10) . . ?
S4 Ni1 S1 87.21(9) . . ?
S4 Ni1 S2 179.85(12) . . ?
S4 Ni1 S3 92.51(10) . . ?
C1 S1 Ni1 102.8(3) . . ?
C3 S2 Ni1 103.3(3) . . ?
C5 S3 Ni1 103.3(3) . . ?
C7 S4 Ni1 103.6(3) . . ?
C11 N5 C9 111.1(8) . . ?
C11 N5 C13 110.6(8) . . ?
C11 N5 C15 105.8(7) . . ?
C13 N5 C9 106.9(7) . . ?
C15 N5 C9 109.8(7) . . ?
C15 N5 C13 112.7(7) . . ?
C2 C1 S1 117.2(7) . . ?
C3 C1 S1 121.6(7) . . ?
C3 C1 C2 121.2(9) . . ?
N1 C2 C1 179.2(11) . . ?
C1 C3 S2 119.7(7) . . ?
C1 C3 C4 123.2(9) . . ?
C4 C3 S2 117.1(7) . . ?
N2 C4 C3 178.8(11) . . ?
C6 C5 S3 118.0(7) . . ?
C7 C5 S3 121.4(7) . . ?
C7 C5 C6 120.6(8) . . ?
N3 C6 C5 178.6(12) . . ?
C5 C7 S4 119.2(7) . . ?
C5 C7 C8 123.0(8) . . ?
C8 C7 S4 117.8(6) . . ?
N4 C8 C7 178.5(13) . . ?
N5 C9 H9A 108.5 . . ?
N5 C9 H9B 108.5 . . ?
H9A C9 H9B 107.5 . . ?
C10 C9 N5 115.1(9) . . ?
C10 C9 H9A 108.5 . . ?
C10 C9 H9B 108.5 . . ?
C9 C10 H10A 109.5 . . ?
C9 C10 H10B 109.5 . . ?
C9 C10 H10C 109.5 . . ?
H10A C10 H10B 109.5 . . ?
H10A C10 H10C 109.5 . . ?
H10B C10 H10C 109.5 . . ?
N5 C11 H11A 108.5 . . ?
N5 C11 H11B 108.5 . . ?
N5 C11 C12 115.2(9) . . ?
H11A C11 H11B 107.5 . . ?
C12 C11 H11A 108.5 . . ?
C12 C11 H11B 108.5 . . ?
C11 C12 H12A 109.5 . . ?
C11 C12 H12B 109.5 . . ?
C11 C12 H12C 109.5 . . ?
H12A C12 H12B 109.5 . . ?
H12A C12 H12C 109.5 . . ?
H12B C12 H12C 109.5 . . ?
N5 C13 H13A 108.6 . . ?
N5 C13 H13B 108.6 . . ?
H13A C13 H13B 107.6 . . ?
C14 C13 N5 114.5(9) . . ?
C14 C13 H13A 108.6 . . ?
C14 C13 H13B 108.6 . . ?
C13 C14 H14A 109.5 . . ?
C13 C14 H14B 109.5 . . ?
C13 C14 H14C 109.5 . . ?
H14A C14 H14B 109.5 . . ?
H14A C14 H14C 109.5 . . ?
H14B C14 H14C 109.5 . . ?
N5 C15 H15A 108.7 . . ?
N5 C15 H15B 108.7 . . ?
N5 C15 C16 114.4(7) . . ?
H15A C15 H15B 107.6 . . ?
C16 C15 H15A 108.7 . . ?
C16 C15 H15B 108.7 . . ?
C15 C16 H16A 109.3 . . ?
C15 C16 H16B 109.3 . . ?
H16A C16 H16B 108.0 . . ?
C17 C16 C15 111.6(9) . . ?
C17 C16 H16A 109.3 . . ?
C17 C16 H16B 109.3 . . ?
Br1 C17 H17A 108.9 . . ?
Br1 C17 H17B 108.9 . . ?
C16 C17 Br1 113.4(8) . . ?
C16 C17 H17A 108.9 . . ?
C16 C17 H17B 108.9 . . ?
C16 C17 H17C 98.5 . . ?
C16 C17 H17D 98.5 . . ?
C16 C17 Br1A 152(5) . . ?
H17A C17 H17B 107.7 . . ?
H17C C17 H17D 103.8 . . ?
Br1A C17 H17C 98.5 . . ?
Br1A C17 H17D 98.5 . . ?

loop_
_geom_bond_atom_site_label_1
_geom_bond_atom_site_label_2
_geom_bond_distance
_geom_bond_site_symmetry_2
_geom_bond_publ_flag
Ni1 S1 2.145(3) . ?
Ni1 S2 2.145(3) . ?
Ni1 S3 2.151(3) . ?
Ni1 S4 2.144(3) . ?
S1 C1 1.708(9) . ?
S2 C3 1.720(10) . ?
S3 C5 1.704(9) . ?
S4 C7 1.731(9) . ?
N1 C2 1.138(12) . ?
N2 C4 1.124(12) . ?
N3 C6 1.117(12) . ?
N4 C8 1.121(12) . ?
N5 C9 1.525(12) . ?
N5 C11 1.518(12) . ?
N5 C13 1.523(12) . ?
N5 C15 1.519(11) . ?
C1 C2 1.450(14) . ?
C1 C3 1.357(12) . ?
C3 C4 1.432(14) . ?
C5 C6 1.454(14) . ?
C5 C7 1.370(11) . ?
C7 C8 1.415(13) . ?
C9 H9A 0.9700 . ?
C9 H9B 0.9700 . ?
C9 C10 1.491(15) . ?
C10 H10A 0.9600 . ?
C10 H10B 0.9600 . ?
C10 H10C 0.9600 . ?
C11 H11A 0.9700 . ?
C11 H11B 0.9700 . ?
C11 C12 1.518(14) . ?
C12 H12A 0.9600 . ?
C12 H12B 0.9600 . ?
C12 H12C 0.9600 . ?
C13 H13A 0.9700 . ?
C13 H13B 0.9700 . ?
C13 C14 1.485(16) . ?
C14 H14A 0.9600 . ?
C14 H14B 0.9600 . ?
C14 H14C 0.9600 . ?
C15 H15A 0.9700 . ?
C15 H15B 0.9700 . ?
C15 C16 1.524(13) . ?
Br1 C17 1.940(12) . ?
C16 H16A 0.9700 . ?
C16 H16B 0.9700 . ?
C16 C17 1.493(15) . ?
C17 H17A 0.9700 . ?
C17 H17B 0.9700 . ?
C17 H17C 0.9700 . ?
C17 H17D 0.9700 . ?
C17 Br1A 1.95(2) . ?

loop_
_geom_torsion_atom_site_label_1
_geom_torsion_atom_site_label_2
_geom_torsion_atom_site_label_3
_geom_torsion_atom_site_label_4
_geom_torsion
_geom_torsion_site_symmetry_1
_geom_torsion_site_symmetry_2
_geom_torsion_site_symmetry_3
_geom_torsion_site_symmetry_4
_geom_torsion_publ_flag
Ni1 S1 C1 C2 178.1(6) . . . . ?
Ni1 S1 C1 C3 0.0(8) . . . . ?
Ni1 S2 C3 C1 1.8(8) . . . . ?
Ni1 S2 C3 C4 -176.8(7) . . . . ?
Ni1 S3 C5 C6 -179.8(7) . . . . ?
Ni1 S3 C5 C7 -0.5(8) . . . . ?
Ni1 S4 C7 C5 -0.5(8) . . . . ?
Ni1 S4 C7 C8 179.2(7) . . . . ?
S1 C1 C3 S2 -1.2(11) . . . . ?
S1 C1 C3 C4 177.2(7) . . . . ?
S3 C5 C7 S4 0.7(11) . . . . ?
S3 C5 C7 C8 -179.0(8) . . . . ?
N5 C15 C16 C17 163.8(9) . . . . ?
C2 C1 C3 S2 -179.3(7) . . . . ?
C2 C1 C3 C4 -0.9(14) . . . . ?
C6 C5 C7 S4 -180.0(7) . . . . ?
C6 C5 C7 C8 0.3(14) . . . . ?
C9 N5 C11 C12 54.4(12) . . . . ?
C9 N5 C13 C14 176.0(10) . . . . ?
C9 N5 C15 C16 -67.3(11) . . . . ?
C11 N5 C9 C10 56.3(13) . . . . ?
C11 N5 C13 C14 -62.8(12) . . . . ?
C11 N5 C15 C16 172.7(9) . . . . ?
C13 N5 C9 C10 177.1(10) . . . . ?
C13 N5 C11 C12 -64.2(12) . . . . ?
C13 N5 C15 C16 51.7(11) . . . . ?
C15 N5 C9 C10 -60.4(12) . . . . ?
C15 N5 C11 C12 173.5(9) . . . . ?
C15 N5 C13 C14 55.4(12) . . . . ?
C15 C16 C17 Br1 -70.8(12) . . . . ?
C15 C16 C17 Br1A -139(11) . . . . ?
